data_1547774
loop_
_publ_author_name
'Gao, Bao'
'Zhang, Guoying'
'Zhou, Xibing'
'Huang, Hanmin'

_publ_section_title
;
 Palladium-catalyzed regiodivergent hydroaminocarbonylation of alkenes to
 primary amides with ammonium chloride.
;
_journal_issue 2
_journal_name_full 'Chemical science'
_journal_page_first 380
_journal_page_last 386
_journal_paper_doi 10.1039/c7sc04054g
_journal_volume 9
_journal_year 2018
_chemical_formula_sum 'C21 H36 Cl O P Pd'
_chemical_formula_weight 477.32
_space_group_crystal_system triclinic
_space_group_IT_number 2
_space_group_name_Hall '-P 1'
_space_group_name_H-M_alt 'P -1'
_symmetry_space_group_name_Hall '-P 1'
_symmetry_space_group_name_H-M 'P -1'
_atom_sites_solution_hydrogens geom
_audit_creation_method SHELXL-2013
_audit_update_record
;
2017-05-26 deposited with the CCDC.
2017-10-24 downloaded from the CCDC.
;
_cell_angle_alpha 86.795(3)
_cell_angle_beta 81.245(3)
_cell_angle_gamma 81.324(3)
_cell_formula_units_Z 2
_cell_length_a 8.6745(3)
_cell_length_b 9.6624(4)
_cell_length_c 13.8499(5)
_cell_measurement_reflns_used 6386
_cell_measurement_temperature 290(2)
_cell_measurement_theta_max 29.2010
_cell_measurement_theta_min 4.2690
_cell_volume 1133.55(7)
_computing_cell_refinement 'CrysAlisPro (Rigaku OD, 2015)'
_computing_data_collection 'CrysAlisPro (Rigaku OD, 2015)'
_computing_data_reduction 'CrysAlisPro (Rigaku OD, 2015)'
_computing_molecular_graphics 'Ortep-3 (L. J. Farrugia, 2001)'
_computing_publication_material SHELXL-97
_computing_structure_refinement 'SHELXL-97 (Sheldrick, 1997)'
_computing_structure_solution 'SHELXS-97 (Sheldrick, 1997)'
_diffrn_ambient_temperature 290(2)
_diffrn_detector_area_resol_mean 5.2169
_diffrn_measured_fraction_theta_full 0.998
_diffrn_measured_fraction_theta_max 0.842
_diffrn_measurement_device_type 'SuperNova, Dual, Cu at zero, AtlasS2'
_diffrn_measurement_method '\w scans'
_diffrn_radiation_type MoK\a
_diffrn_radiation_wavelength 0.71073
_diffrn_reflns_av_R_equivalents 0.0300
_diffrn_reflns_av_unetI/netI 0.0433
_diffrn_reflns_Laue_measured_fraction_full 0.998
_diffrn_reflns_Laue_measured_fraction_max 0.842
_diffrn_reflns_limit_h_max 10
_diffrn_reflns_limit_h_min -11
_diffrn_reflns_limit_k_max 13
_diffrn_reflns_limit_k_min -12
_diffrn_reflns_limit_l_max 19
_diffrn_reflns_limit_l_min -17
_diffrn_reflns_number 11150
_diffrn_reflns_point_group_measured_fraction_full 0.998
_diffrn_reflns_point_group_measured_fraction_max 0.842
_diffrn_reflns_theta_full 25.242
_diffrn_reflns_theta_max 29.575
_diffrn_reflns_theta_min 3.435
_diffrn_source 'micro-focus sealed X-ray tube'
_exptl_absorpt_coefficient_mu 1.014
_exptl_absorpt_correction_T_max 1.00000
_exptl_absorpt_correction_T_min 0.88509
_exptl_absorpt_correction_type multi-scan
_exptl_absorpt_process_details
;
CrysAlisPro 1.171.38.46 (Rigaku Oxford Diffraction, 2015)
Empirical absorption correction using spherical harmonics,
 implemented in SCALE3 ABSPACK scaling algorithm.
;
_exptl_crystal_colour orange
_exptl_crystal_density_diffrn 1.398
_exptl_crystal_description block
_exptl_crystal_F_000 496
_exptl_crystal_size_max 0.250
_exptl_crystal_size_mid 0.220
_exptl_crystal_size_min 0.210
_refine_diff_density_max 0.345
_refine_diff_density_min -0.475
_refine_diff_density_rms 0.067
_refine_ls_extinction_method none
_refine_ls_goodness_of_fit_ref 1.052
_refine_ls_hydrogen_treatment constr
_refine_ls_matrix_type full
_refine_ls_number_parameters 235
_refine_ls_number_reflns 5355
_refine_ls_number_restraints 0
_refine_ls_restrained_S_all 1.052
_refine_ls_R_factor_all 0.0333
_refine_ls_R_factor_gt 0.0284
_refine_ls_shift/su_max 0.001
_refine_ls_shift/su_mean 0.000
_refine_ls_structure_factor_coef Fsqd
_refine_ls_weighting_details 'w=1/[\s^2^(Fo^2^)+(0.0259P)^2^+0.0350P] where P=(Fo^2^+2Fc^2^)/3'
_refine_ls_weighting_scheme calc
_refine_ls_wR_factor_gt 0.0627
_refine_ls_wR_factor_ref 0.0658
_reflns_Friedel_coverage 0.000
_reflns_number_gt 4810
_reflns_number_total 5355
_reflns_threshold_expression 'I > 2\s(I)'
_cod_data_source_file c7sc04054g2.cif
_cod_data_source_block shelxl
_cod_depositor_comments 'Adding full bibliography for 1547772--1547775.cif.'
_cod_database_code 1547774
_shelx_space_group_comment
;
The symmetry employed for this shelxl refinement is uniquely defined
by the following loop, which should always be used as a source of
symmetry information in preference to the above space-group names.
They are only intended as comments.
;
_shelx_estimated_absorpt_t_min 0.786
_shelx_estimated_absorpt_t_max 0.815
_shelxl_version_number 2013-4

loop_
_space_group_symop_operation_xyz
'x, y, z'
'-x, -y, -z'

loop_
_atom_site_label
_atom_site_type_symbol
_atom_site_fract_x
_atom_site_fract_y
_atom_site_fract_z
_atom_site_U_iso_or_equiv
_atom_site_adp_type
_atom_site_occupancy
_atom_site_site_symmetry_order
_atom_site_calc_flag
_atom_site_refinement_flags_posn
_atom_site_refinement_flags_adp
Pd1 Pd 0.39264(2) 0.56625(2) 0.35391(2) 0.02864(6) Uani 1 1 d . .
P1 P 0.43107(5) 0.75255(5) 0.24671(3) 0.02526(11) Uani 1 1 d . .
Cl1 Cl 0.41490(6) 0.34132(6) 0.42658(4) 0.04429(14) Uani 1 1 d . .
O1 O 0.06552(17) 0.6355(2) 0.37131(11) 0.0514(5) Uani 1 1 d . .
C1 C 0.1759(2) 0.6223(2) 0.41330(15) 0.0325(5) Uani 1 1 d . .
C2 C 0.1689(2) 0.6305(2) 0.52297(14) 0.0339(5) Uani 1 1 d . .
H2A H 0.2668 0.6569 0.5366 0.041 Uiso 1 1 calc R U
H2B H 0.1590 0.5387 0.5532 0.041 Uiso 1 1 calc R U
C10 C 0.4452(2) 0.9236(2) 0.30360(15) 0.0347(5) Uani 1 1 d . .
C14 C 0.6332(2) 0.6771(2) 0.18129(16) 0.0385(5) Uani 1 1 d . .
C5 C -0.0920(2) 0.6937(2) 0.74199(16) 0.0377(5) Uani 1 1 d . .
H5 H -0.1725 0.6585 0.7183 0.045 Uiso 1 1 calc R U
C4 C 0.0279(2) 0.7414(2) 0.67704(15) 0.0329(4) Uani 1 1 d . .
C6 C -0.0932(3) 0.6978(3) 0.84184(16) 0.0452(6) Uani 1 1 d . .
H6 H -0.1747 0.6657 0.8846 0.054 Uiso 1 1 calc R U
C18 C 0.2861(2) 0.7875(2) 0.15450(15) 0.0373(5) Uani 1 1 d . .
C11 C 0.3012(3) 0.9549(3) 0.38361(18) 0.0519(6) Uani 1 1 d . .
H11A H 0.2062 0.9554 0.3558 0.078 Uiso 1 1 calc R U
H11B H 0.3011 1.0448 0.4099 0.078 Uiso 1 1 calc R U
H11C H 0.3067 0.8840 0.4349 0.078 Uiso 1 1 calc R U
C3 C 0.0317(2) 0.7357(3) 0.56801(15) 0.0394(5) Uani 1 1 d . .
H3A H 0.0415 0.8278 0.5382 0.047 Uiso 1 1 calc R U
H3B H -0.0665 0.7096 0.5547 0.047 Uiso 1 1 calc R U
C12 C 0.5899(3) 0.9073(3) 0.35790(17) 0.0484(6) Uani 1 1 d . .
H12A H 0.5883 0.8269 0.4018 0.073 Uiso 1 1 calc R U
H12B H 0.5868 0.9896 0.3943 0.073 Uiso 1 1 calc R U
H12C H 0.6845 0.8952 0.3113 0.073 Uiso 1 1 calc R U
C13 C 0.4535(3) 1.0492(2) 0.23175(18) 0.0460(6) Uani 1 1 d . .
H13A H 0.5405 1.0280 0.1805 0.069 Uiso 1 1 calc R U
H13B H 0.4681 1.1293 0.2655 0.069 Uiso 1 1 calc R U
H13C H 0.3573 1.0691 0.2041 0.069 Uiso 1 1 calc R U
C7 C 0.0251(3) 0.7491(3) 0.87825(17) 0.0484(6) Uani 1 1 d . .
H7 H 0.0233 0.7530 0.9454 0.058 Uiso 1 1 calc R U
C21 C 0.1358(3) 0.8817(3) 0.1977(2) 0.0540(7) Uani 1 1 d . .
H21A H 0.0915 0.8402 0.2582 0.081 Uiso 1 1 calc R U
H21B H 0.0607 0.8916 0.1525 0.081 Uiso 1 1 calc R U
H21C H 0.1609 0.9722 0.2092 0.081 Uiso 1 1 calc R U
C17 C 0.7286(3) 0.6038(3) 0.26034(19) 0.0536(7) Uani 1 1 d . .
H17A H 0.7423 0.6717 0.3051 0.080 Uiso 1 1 calc R U
H17B H 0.8298 0.5607 0.2297 0.080 Uiso 1 1 calc R U
H17C H 0.6726 0.5335 0.2952 0.080 Uiso 1 1 calc R U
C19 C 0.2350(3) 0.6463(3) 0.13465(18) 0.0498(6) Uani 1 1 d . .
H19A H 0.3252 0.5843 0.1058 0.075 Uiso 1 1 calc R U
H19B H 0.1580 0.6621 0.0908 0.075 Uiso 1 1 calc R U
H19C H 0.1902 0.6050 0.1951 0.075 Uiso 1 1 calc R U
C15 C 0.6193(3) 0.5619(3) 0.11397(19) 0.0601(7) Uani 1 1 d . .
H15A H 0.5582 0.4957 0.1496 0.090 Uiso 1 1 calc R U
H15B H 0.7225 0.5152 0.0898 0.090 Uiso 1 1 calc R U
H15C H 0.5683 0.6022 0.0600 0.090 Uiso 1 1 calc R U
C8 C 0.1455(3) 0.7942(3) 0.81454(18) 0.0517(6) Uani 1 1 d . .
H8 H 0.2276 0.8264 0.8385 0.062 Uiso 1 1 calc R U
C9 C 0.1459(3) 0.7923(3) 0.71547(17) 0.0456(6) Uani 1 1 d . .
H9 H 0.2271 0.8259 0.6733 0.055 Uiso 1 1 calc R U
C20 C 0.3525(3) 0.8553(3) 0.05659(18) 0.0580(7) Uani 1 1 d . .
H20A H 0.3889 0.9409 0.0687 0.087 Uiso 1 1 calc R U
H20B H 0.2713 0.8750 0.0157 0.087 Uiso 1 1 calc R U
H20C H 0.4388 0.7922 0.0244 0.087 Uiso 1 1 calc R U
C16 C 0.7289(3) 0.7835(3) 0.12157(19) 0.0576(7) Uani 1 1 d . .
H16A H 0.6712 0.8283 0.0717 0.086 Uiso 1 1 calc R U
H16B H 0.8283 0.7355 0.0918 0.086 Uiso 1 1 calc R U
H16C H 0.7466 0.8527 0.1641 0.086 Uiso 1 1 calc R U

loop_
_atom_site_aniso_label
_atom_site_aniso_U_11
_atom_site_aniso_U_22
_atom_site_aniso_U_33
_atom_site_aniso_U_23
_atom_site_aniso_U_13
_atom_site_aniso_U_12
Pd1 0.03053(10) 0.02842(10) 0.02606(9) 0.00276(6) -0.00204(6) -0.00485(7)
P1 0.0269(2) 0.0272(3) 0.0215(2) 0.0006(2) -0.00288(18) -0.0044(2)
Cl1 0.0491(3) 0.0319(3) 0.0526(3) 0.0105(3) -0.0116(3) -0.0087(2)
O1 0.0335(8) 0.0882(14) 0.0353(8) -0.0014(9) -0.0076(7) -0.0152(8)
C1 0.0308(10) 0.0382(12) 0.0289(10) 0.0005(9) 0.0001(8) -0.0113(9)
C2 0.0325(10) 0.0436(13) 0.0244(10) 0.0014(9) -0.0016(8) -0.0050(9)
C10 0.0413(11) 0.0310(12) 0.0325(11) -0.0024(9) -0.0016(9) -0.0108(9)
C14 0.0334(11) 0.0432(14) 0.0335(11) 0.0008(10) 0.0052(9) 0.0010(9)
C5 0.0323(11) 0.0401(13) 0.0403(12) -0.0043(10) -0.0013(9) -0.0072(9)
C4 0.0320(10) 0.0326(12) 0.0314(10) -0.0039(9) 0.0004(8) 0.0004(8)
C6 0.0477(13) 0.0489(15) 0.0357(12) -0.0009(11) 0.0079(10) -0.0105(11)
C18 0.0413(12) 0.0410(13) 0.0338(11) 0.0061(10) -0.0165(9) -0.0109(10)
C11 0.0647(16) 0.0414(15) 0.0470(14) -0.0155(12) 0.0104(12) -0.0124(12)
C3 0.0351(11) 0.0472(15) 0.0326(11) -0.0027(10) 0.0002(9) 0.0003(10)
C12 0.0611(15) 0.0513(16) 0.0409(13) -0.0012(11) -0.0166(11) -0.0252(12)
C13 0.0545(14) 0.0328(13) 0.0519(14) 0.0016(11) -0.0058(11) -0.0132(11)
C7 0.0573(14) 0.0551(17) 0.0311(12) -0.0039(11) -0.0060(11) -0.0020(12)
C21 0.0406(13) 0.0497(16) 0.0742(18) 0.0112(14) -0.0238(12) -0.0039(11)
C17 0.0355(12) 0.0591(18) 0.0604(16) 0.0059(14) -0.0067(11) 0.0084(11)
C19 0.0601(15) 0.0555(17) 0.0416(13) -0.0003(12) -0.0210(11) -0.0200(13)
C15 0.0641(17) 0.0583(19) 0.0495(15) -0.0161(14) 0.0071(12) 0.0075(13)
C8 0.0457(13) 0.0662(19) 0.0472(14) -0.0125(13) -0.0088(11) -0.0151(12)
C9 0.0417(12) 0.0517(16) 0.0441(13) -0.0050(12) 0.0033(10) -0.0177(11)
C20 0.0713(17) 0.070(2) 0.0397(13) 0.0244(13) -0.0262(12) -0.0231(14)
C16 0.0410(13) 0.075(2) 0.0481(15) 0.0094(14) 0.0134(11) -0.0059(13)

loop_
_atom_type_symbol
_atom_type_description
_atom_type_scat_dispersion_real
_atom_type_scat_dispersion_imag
_atom_type_scat_source
C C 0.0033 0.0016 'International Tables Vol C Tables 4.2.6.8 and 6.1.1.4'
H H 0.0000 0.0000 'International Tables Vol C Tables 4.2.6.8 and 6.1.1.4'
O O 0.0106 0.0060 'International Tables Vol C Tables 4.2.6.8 and 6.1.1.4'
P P 0.1023 0.0942 'International Tables Vol C Tables 4.2.6.8 and 6.1.1.4'
Cl Cl 0.1484 0.1585 'International Tables Vol C Tables 4.2.6.8 and 6.1.1.4'
Pd Pd -0.9988 1.0072 'International Tables Vol C Tables 4.2.6.8 and 6.1.1.4'

loop_
_geom_angle_atom_site_label_1
_geom_angle_atom_site_label_2
_geom_angle_atom_site_label_3
_geom_angle
C1 Pd1 P1 100.99(6)
C1 Pd1 Cl1 95.22(6)
P1 Pd1 Cl1 161.97(2)
C10 P1 C14 109.41(10)
C10 P1 C18 109.15(10)
C14 P1 C18 109.26(10)
C10 P1 Pd1 116.04(6)
C14 P1 Pd1 97.67(7)
C18 P1 Pd1 114.55(7)
O1 C1 C2 125.31(18)
O1 C1 Pd1 124.83(16)
C2 C1 Pd1 109.54(13)
C1 C2 C3 112.53(17)
C1 C2 H2A 109.1
C3 C2 H2A 109.1
C1 C2 H2B 109.1
C3 C2 H2B 109.1
H2A C2 H2B 107.8
C13 C10 C12 108.37(17)
C13 C10 C11 109.59(19)
C12 C10 C11 105.18(19)
C13 C10 P1 114.90(15)
C12 C10 P1 110.44(16)
C11 C10 P1 107.91(14)
C15 C14 C16 108.2(2)
C15 C14 C17 105.4(2)
C16 C14 C17 108.99(18)
C15 C14 P1 110.72(15)
C16 C14 P1 115.87(17)
C17 C14 P1 107.07(15)
C6 C5 C4 120.7(2)
C6 C5 H5 119.7
C4 C5 H5 119.7
C5 C4 C9 117.78(19)
C5 C4 C3 121.16(18)
C9 C4 C3 121.05(18)
C7 C6 C5 120.5(2)
C7 C6 H6 119.7
C5 C6 H6 119.7
C21 C18 C20 108.3(2)
C21 C18 C19 106.32(18)
C20 C18 C19 109.1(2)
C21 C18 P1 110.62(16)
C20 C18 P1 114.23(14)
C19 C18 P1 108.05(15)
C10 C11 H11A 109.5
C10 C11 H11B 109.5
H11A C11 H11B 109.5
C10 C11 H11C 109.5
H11A C11 H11C 109.5
H11B C11 H11C 109.5
C4 C3 C2 111.25(17)
C4 C3 H3A 109.4
C2 C3 H3A 109.4
C4 C3 H3B 109.4
C2 C3 H3B 109.4
H3A C3 H3B 108.0
C10 C12 H12A 109.5
C10 C12 H12B 109.5
H12A C12 H12B 109.5
C10 C12 H12C 109.5
H12A C12 H12C 109.5
H12B C12 H12C 109.5
C10 C13 H13A 109.5
C10 C13 H13B 109.5
H13A C13 H13B 109.5
C10 C13 H13C 109.5
H13A C13 H13C 109.5
H13B C13 H13C 109.5
C8 C7 C6 119.2(2)
C8 C7 H7 120.4
C6 C7 H7 120.4
C18 C21 H21A 109.5
C18 C21 H21B 109.5
H21A C21 H21B 109.5
C18 C21 H21C 109.5
H21A C21 H21C 109.5
H21B C21 H21C 109.5
C14 C17 H17A 109.5
C14 C17 H17B 109.5
H17A C17 H17B 109.5
C14 C17 H17C 109.5
H17A C17 H17C 109.5
H17B C17 H17C 109.5
C18 C19 H19A 109.5
C18 C19 H19B 109.5
H19A C19 H19B 109.5
C18 C19 H19C 109.5
H19A C19 H19C 109.5
H19B C19 H19C 109.5
C14 C15 H15A 109.5
C14 C15 H15B 109.5
H15A C15 H15B 109.5
C14 C15 H15C 109.5
H15A C15 H15C 109.5
H15B C15 H15C 109.5
C7 C8 C9 120.5(2)
C7 C8 H8 119.8
C9 C8 H8 119.8
C8 C9 C4 121.4(2)
C8 C9 H9 119.3
C4 C9 H9 119.3
C18 C20 H20A 109.5
C18 C20 H20B 109.5
H20A C20 H20B 109.5
C18 C20 H20C 109.5
H20A C20 H20C 109.5
H20B C20 H20C 109.5
C14 C16 H16A 109.5
C14 C16 H16B 109.5
H16A C16 H16B 109.5
C14 C16 H16C 109.5
H16A C16 H16C 109.5
H16B C16 H16C 109.5

loop_
_geom_bond_atom_site_label_1
_geom_bond_atom_site_label_2
_geom_bond_distance
Pd1 C1 1.944(2)
Pd1 P1 2.2995(5)
Pd1 Cl1 2.3371(6)
P1 C10 1.898(2)
P1 C14 1.905(2)
P1 C18 1.9078(19)
O1 C1 1.181(2)
C1 C2 1.517(3)
C2 C3 1.523(3)
C2 H2A 0.9700
C2 H2B 0.9700
C10 C13 1.529(3)
C10 C12 1.542(3)
C10 C11 1.543(3)
C14 C15 1.521(3)
C14 C16 1.543(3)
C14 C17 1.548(3)
C5 C6 1.384(3)
C5 C4 1.385(3)
C5 H5 0.9300
C4 C9 1.386(3)
C4 C3 1.509(3)
C6 C7 1.375(3)
C6 H6 0.9300
C18 C21 1.533(3)
C18 C20 1.542(3)
C18 C19 1.547(3)
C11 H11A 0.9600
C11 H11B 0.9600
C11 H11C 0.9600
C3 H3A 0.9700
C3 H3B 0.9700
C12 H12A 0.9600
C12 H12B 0.9600
C12 H12C 0.9600
C13 H13A 0.9600
C13 H13B 0.9600
C13 H13C 0.9600
C7 C8 1.369(3)
C7 H7 0.9300
C21 H21A 0.9600
C21 H21B 0.9600
C21 H21C 0.9600
C17 H17A 0.9600
C17 H17B 0.9600
C17 H17C 0.9600
C19 H19A 0.9600
C19 H19B 0.9600
C19 H19C 0.9600
C15 H15A 0.9600
C15 H15B 0.9600
C15 H15C 0.9600
C8 C9 1.373(3)
C8 H8 0.9300
C9 H9 0.9300
C20 H20A 0.9600
C20 H20B 0.9600
C20 H20C 0.9600
C16 H16A 0.9600
C16 H16B 0.9600
C16 H16C 0.9600

loop_
_geom_torsion_atom_site_label_1
_geom_torsion_atom_site_label_2
_geom_torsion_atom_site_label_3
_geom_torsion_atom_site_label_4
_geom_torsion
O1 C1 C2 C3 -34.2(3)
Pd1 C1 C2 C3 152.00(15)
C14 P1 C10 C13 76.82(17)
C18 P1 C10 C13 -42.69(18)
Pd1 P1 C10 C13 -173.93(13)
C14 P1 C10 C12 -46.13(17)
C18 P1 C10 C12 -165.64(14)
Pd1 P1 C10 C12 63.12(15)
C14 P1 C10 C11 -160.59(15)
C18 P1 C10 C11 79.89(17)
Pd1 P1 C10 C11 -51.35(17)
C6 C5 C4 C9 0.3(3)
C6 C5 C4 C3 179.2(2)
C4 C5 C6 C7 -0.2(4)
C5 C4 C3 C2 -112.1(2)
C9 C4 C3 C2 66.8(3)
C1 C2 C3 C4 179.95(17)
C5 C6 C7 C8 -0.9(4)
C6 C7 C8 C9 1.9(4)
C7 C8 C9 C4 -1.8(4)
C5 C4 C9 C8 0.7(4)
C3 C4 C9 C8 -178.2(2)
